data_4514602
loop_
_publ_author_name
'Zhao, Na'
'Li, Pengfei'
'Zhuang, Jiabao'
'Liu, Yanyan'
'Xiao, Yuxin'
'Qin, Ruilin'
'Li, Nan'

_publ_section_title
;
 Aggregation-Induced Emission Luminogens with the Capability of Wide Color
 Tuning, Mitochondrial and Bacterial Imaging, and Photodynamic Anticancer
 and Antibacterial Therapy.
;
_journal_issue 12
_journal_name_full 'ACS applied materials &amp; interfaces'
_journal_page_first 11227
_journal_page_last 11237
_journal_paper_doi 10.1021/acsami.9b01655
_journal_volume 11
_journal_year 2019
_chemical_formula_sum 'C36 H28 F12 N4 P2'
_chemical_formula_weight 806.56
_space_group_IT_number 2
_space_group_name_Hall '-P 1'
_space_group_name_H-M_alt 'P -1'
_symmetry_cell_setting triclinic
_symmetry_space_group_name_Hall '-P 1'
_symmetry_space_group_name_H-M 'P -1'
_atom_sites_solution_hydrogens geom
_atom_sites_solution_primary direct
_atom_sites_solution_secondary difmap
_audit_creation_method SHELXL-97
_cell_angle_alpha 86.056(2)
_cell_angle_beta 80.656(2)
_cell_angle_gamma 73.7100(10)
_cell_formula_units_Z 1
_cell_length_a 6.5040(5)
_cell_length_b 7.4221(7)
_cell_length_c 19.2502(17)
_cell_measurement_reflns_used 901
_cell_measurement_temperature 298(2)
_cell_measurement_theta_max 23.056
_cell_measurement_theta_min 2.86
_cell_volume 879.86(13)
_computing_cell_refinement 'Bruker SMART'
_computing_data_collection 'Bruker SMART'
_computing_data_reduction 'Bruker SHELXTL'
_computing_molecular_graphics 'Bruker SHELXTL'
_computing_publication_material 'Bruker SHELXTL'
_computing_structure_refinement 'SHELXL-97 (Sheldrick, 1997)'
_computing_structure_solution 'SHELXS-97 (Sheldrick, 1990)'
_diffrn_ambient_temperature 298(2)
_diffrn_measured_fraction_theta_full 0.983
_diffrn_measured_fraction_theta_max 0.983
_diffrn_measurement_device_type 'CCD area detector'
_diffrn_measurement_method 'phi and omega scans'
_diffrn_radiation_monochromator graphite
_diffrn_radiation_source 'fine-focus sealed tube'
_diffrn_radiation_type MoK\a
_diffrn_radiation_wavelength 0.71073
_diffrn_reflns_av_R_equivalents 0.0446
_diffrn_reflns_av_sigmaI/netI 0.0780
_diffrn_reflns_limit_h_max 7
_diffrn_reflns_limit_h_min -7
_diffrn_reflns_limit_k_max 8
_diffrn_reflns_limit_k_min -8
_diffrn_reflns_limit_l_max 16
_diffrn_reflns_limit_l_min -22
_diffrn_reflns_number 4399
_diffrn_reflns_theta_full 25.02
_diffrn_reflns_theta_max 25.02
_diffrn_reflns_theta_min 2.86
_exptl_absorpt_coefficient_mu 0.221
_exptl_absorpt_correction_T_max 0.9912
_exptl_absorpt_correction_T_min 0.9488
_exptl_absorpt_correction_type multi-scan
_exptl_absorpt_process_details sadabs
_exptl_crystal_density_diffrn 1.522
_exptl_crystal_density_method 'not measured'
_exptl_crystal_description block
_exptl_crystal_F_000 410
_exptl_crystal_size_max 0.24
_exptl_crystal_size_mid 0.10
_exptl_crystal_size_min 0.04
_refine_diff_density_max 0.295
_refine_diff_density_min -0.206
_refine_diff_density_rms 0.056
_refine_ls_extinction_method none
_refine_ls_goodness_of_fit_ref 1.100
_refine_ls_hydrogen_treatment mixed
_refine_ls_matrix_type full
_refine_ls_number_parameters 300
_refine_ls_number_reflns 3054
_refine_ls_number_restraints 0
_refine_ls_restrained_S_all 1.100
_refine_ls_R_factor_all 0.1330
_refine_ls_R_factor_gt 0.0723
_refine_ls_shift/su_max 0.001
_refine_ls_shift/su_mean 0.000
_refine_ls_structure_factor_coef Fsqd
_refine_ls_weighting_details 'calc w=1/[\s^2^(Fo^2^)+(0.1056P)^2^+0.0000P] where P=(Fo^2^+2Fc^2^)/3'
_refine_ls_weighting_scheme calc
_refine_ls_wR_factor_gt 0.2112
_refine_ls_wR_factor_ref 0.2334
_reflns_number_gt 1541
_reflns_number_total 3054
_reflns_threshold_expression >2sigma(I)
_cod_data_source_file am9b01655_si_004.cif
_cod_data_source_block 170512a
_cod_depositor_comments
;
The following automatic conversions were performed:

'_symmetry_cell_setting' value 'Triclinic' changed to 'triclinic'
according to
/home/data/users/saulius/crontab/automatic-downloads/current/ACS/lib/dictionaries/cif_core.dic
dictionary named 'cif_core.dic' version 2.4.2 from 2011-04-26.

Automatic conversion script
Id: cif_fix_values 4973 2017-02-22 13:04:09Z antanas 
;
_cod_original_cell_volume 879.87(13)
_cod_original_sg_symbol_H-M P-1
_cod_database_code 4514602

loop_
_symmetry_equiv_pos_as_xyz
'x, y, z'
'-x, -y, -z'

loop_
_atom_site_label
_atom_site_type_symbol
_atom_site_fract_x
_atom_site_fract_y
_atom_site_fract_z
_atom_site_U_iso_or_equiv
_atom_site_adp_type
_atom_site_occupancy
_atom_site_symmetry_multiplicity
_atom_site_calc_flag
_atom_site_refinement_flags
_atom_site_disorder_assembly
_atom_site_disorder_group
F1 F 0.649(4) 0.065(3) 0.1696(11) 0.177(10) Uani 0.501(16) 1 d P A 1
F2 F 0.296(3) 0.349(3) 0.0998(8) 0.142(8) Uani 0.501(16) 1 d P A 1
F3 F 0.434(2) 0.0395(15) 0.0994(8) 0.109(5) Uani 0.501(16) 1 d P A 1
F4 F 0.640(4) 0.219(2) 0.0693(13) 0.189(10) Uani 0.501(16) 1 d P A 1
F5 F 0.516(3) 0.367(2) 0.1706(11) 0.136(8) Uani 0.501(16) 1 d P A 1
F6 F 0.304(3) 0.192(2) 0.1988(7) 0.154(7) Uani 0.501(16) 1 d P A 1
F1' F 0.439(3) 0.314(3) 0.1986(9) 0.145(9) Uani 0.499(16) 1 d P A 2
F2' F 0.534(4) 0.117(4) 0.0578(12) 0.185(12) Uani 0.499(16) 1 d P A 2
F3' F 0.512(3) 0.0249(17) 0.1721(10) 0.145(8) Uani 0.499(16) 1 d P A 2
F4' F 0.2452(19) 0.236(3) 0.1290(11) 0.147(7) Uani 0.499(16) 1 d P A 2
F5' F 0.475(4) 0.3991(18) 0.0892(9) 0.172(7) Uani 0.499(16) 1 d P A 2
F6' F 0.7330(15) 0.174(2) 0.1264(11) 0.130(5) Uani 0.499(16) 1 d P A 2
N1 N 0.9550(7) 0.7223(5) 0.09513(19) 0.0587(11) Uani 1 1 d . . .
N2 N 1.4439(8) 0.6759(8) 0.3246(2) 0.0861(15) Uani 1 1 d . . .
P1 P 0.4821(3) 0.2088(2) 0.13162(9) 0.0778(6) Uani 1 1 d . . .
C1 C 0.8464(8) 0.6266(7) 0.1400(2) 0.0571(12) Uani 1 1 d . . .
H1 H 0.7431 0.5793 0.1251 0.069 Uiso 1 1 calc R . .
C2 C 0.8845(7) 0.5970(7) 0.2078(2) 0.0549(12) Uani 1 1 d . . .
H2 H 0.8083 0.5283 0.2388 0.066 Uiso 1 1 calc R . .
C3 C 1.0350(7) 0.6678(6) 0.2309(2) 0.0455(11) Uani 1 1 d . . .
C4 C 1.1442(7) 0.7674(7) 0.1830(2) 0.0566(13) Uani 1 1 d . . .
H4 H 1.2471 0.8177 0.1965 0.068 Uiso 1 1 calc R . .
C5 C 1.1008(9) 0.7919(7) 0.1157(3) 0.0641(14) Uani 1 1 d . . .
H5 H 1.1753 0.8590 0.0834 0.077 Uiso 1 1 calc R . .
C6 C 1.2838(8) 0.6560(7) 0.3158(2) 0.0593(13) Uani 1 1 d . . .
C7 C 1.0815(7) 0.6352(6) 0.3036(2) 0.0459(11) Uani 1 1 d . . .
C8 C 0.9450(7) 0.5848(6) 0.3567(2) 0.0491(11) Uani 1 1 d . . .
H8 H 0.8141 0.5771 0.3454 0.059 Uiso 1 1 calc R . .
C9 C 1.0671(7) 0.6462(6) 0.4662(2) 0.0509(12) Uani 1 1 d . . .
H9 H 1.1113 0.7461 0.4429 0.061 Uiso 1 1 calc R . .
C10 C 0.9774(7) 0.5410(6) 0.4295(2) 0.0468(11) Uani 1 1 d . . .
C11 C 0.9064(7) 0.3908(6) 0.4643(2) 0.0467(11) Uani 1 1 d . . .
C12 C 0.8081(8) 0.2766(6) 0.4277(2) 0.0514(11) Uani 1 1 d . . .
C13 C 0.8988(9) 0.2056(7) 0.3623(2) 0.0637(14) Uani 1 1 d . . .
H13 H 1.0330 0.2204 0.3419 0.076 Uiso 1 1 calc R . .
C14 C 0.7931(11) 0.1123(8) 0.3262(3) 0.0822(17) Uani 1 1 d . . .
H14 H 0.8540 0.0685 0.2813 0.099 Uiso 1 1 calc R . .
C15 C 0.6017(12) 0.0853(8) 0.3565(4) 0.0886(19) Uani 1 1 d . . .
H15 H 0.5298 0.0242 0.3321 0.106 Uiso 1 1 calc R . .
C16 C 0.5135(10) 0.1468(8) 0.4223(3) 0.0779(16) Uani 1 1 d . . .
H16 H 0.3838 0.1238 0.4432 0.093 Uiso 1 1 calc R . .
C17 C 0.6143(8) 0.2433(7) 0.4586(3) 0.0628(14) Uani 1 1 d . . .
H17 H 0.5522 0.2856 0.5036 0.075 Uiso 1 1 calc R . .
C18 C 0.9051(10) 0.7525(9) 0.0218(3) 0.0914(19) Uani 1 1 d . . .
H18A H 0.8091 0.8757 0.0169 0.137 Uiso 1 1 calc R . .
H18B H 0.8371 0.6601 0.0116 0.137 Uiso 1 1 calc R . .
H18C H 1.0369 0.7412 -0.0105 0.137 Uiso 1 1 calc R . .

loop_
_atom_site_aniso_label
_atom_site_aniso_U_11
_atom_site_aniso_U_22
_atom_site_aniso_U_33
_atom_site_aniso_U_23
_atom_site_aniso_U_13
_atom_site_aniso_U_12
F1 0.181(19) 0.156(15) 0.171(18) -0.043(12) -0.110(16) 0.046(12)
F2 0.143(14) 0.147(13) 0.101(9) -0.023(8) -0.063(9) 0.047(11)
F3 0.127(9) 0.110(7) 0.111(9) -0.032(6) 0.001(7) -0.072(7)
F4 0.167(19) 0.186(17) 0.171(19) 0.002(14) 0.110(16) -0.056(15)
F5 0.148(12) 0.100(8) 0.18(2) -0.044(11) -0.014(11) -0.065(7)
F6 0.175(13) 0.164(12) 0.104(10) -0.011(8) 0.051(9) -0.055(10)
F1' 0.159(19) 0.152(19) 0.088(10) -0.041(10) -0.025(10) 0.030(12)
F2' 0.155(16) 0.23(2) 0.153(16) -0.113(17) -0.052(12) 0.025(12)
F3' 0.132(12) 0.090(7) 0.22(2) 0.063(9) -0.034(10) -0.045(8)
F4' 0.066(6) 0.170(13) 0.19(2) 0.006(11) -0.030(7) -0.011(8)
F5' 0.193(16) 0.122(10) 0.174(15) 0.071(9) -0.055(11) -0.003(11)
F6' 0.068(6) 0.149(10) 0.161(14) 0.032(9) -0.007(7) -0.025(6)
N1 0.068(3) 0.054(3) 0.044(2) 0.0038(19) -0.010(2) 0.000(2)
N2 0.060(3) 0.134(4) 0.075(3) 0.005(3) -0.012(2) -0.044(3)
P1 0.0688(11) 0.0693(11) 0.0906(13) -0.0144(9) -0.0182(9) -0.0047(8)
C1 0.052(3) 0.070(3) 0.047(3) -0.001(2) -0.007(2) -0.014(3)
C2 0.052(3) 0.071(3) 0.040(3) 0.001(2) -0.003(2) -0.016(3)
C3 0.043(3) 0.046(3) 0.043(3) 0.003(2) -0.006(2) -0.007(2)
C4 0.057(3) 0.061(3) 0.052(3) 0.010(2) -0.008(2) -0.018(2)
C5 0.074(4) 0.062(3) 0.050(3) 0.014(2) -0.002(3) -0.015(3)
C6 0.052(3) 0.080(4) 0.046(3) 0.008(2) -0.005(2) -0.023(3)
C7 0.042(3) 0.053(3) 0.044(3) 0.007(2) -0.010(2) -0.015(2)
C8 0.046(3) 0.056(3) 0.046(3) 0.006(2) -0.010(2) -0.014(2)
C9 0.051(3) 0.056(3) 0.049(3) 0.008(2) -0.009(2) -0.021(2)
C10 0.040(3) 0.057(3) 0.044(3) 0.003(2) -0.0085(19) -0.015(2)
C11 0.049(3) 0.052(3) 0.040(3) 0.004(2) -0.0082(19) -0.016(2)
C12 0.059(3) 0.051(3) 0.049(3) 0.004(2) -0.018(2) -0.017(2)
C13 0.074(4) 0.057(3) 0.057(3) -0.001(3) -0.012(3) -0.013(3)
C14 0.111(5) 0.066(4) 0.073(4) -0.013(3) -0.025(4) -0.021(4)
C15 0.121(6) 0.069(4) 0.094(5) -0.002(3) -0.045(4) -0.040(4)
C16 0.079(4) 0.075(4) 0.094(5) 0.012(3) -0.033(3) -0.037(3)
C17 0.070(3) 0.066(3) 0.063(3) 0.008(3) -0.018(3) -0.032(3)
C18 0.120(5) 0.095(5) 0.050(3) 0.009(3) -0.024(3) -0.011(4)

loop_
_atom_type_symbol
_atom_type_description
_atom_type_scat_dispersion_real
_atom_type_scat_dispersion_imag
_atom_type_scat_source
C C 0.0033 0.0016 'International Tables Vol C Tables 4.2.6.8 and 6.1.1.4'
H H 0.0000 0.0000 'International Tables Vol C Tables 4.2.6.8 and 6.1.1.4'
N N 0.0061 0.0033 'International Tables Vol C Tables 4.2.6.8 and 6.1.1.4'
F F 0.0171 0.0103 'International Tables Vol C Tables 4.2.6.8 and 6.1.1.4'
P P 0.1023 0.0942 'International Tables Vol C Tables 4.2.6.8 and 6.1.1.4'

loop_
_geom_angle_atom_site_label_1
_geom_angle_atom_site_label_2
_geom_angle_atom_site_label_3
_geom_angle
_geom_angle_site_symmetry_1
C5 N1 C1 120.5(4) .
C5 N1 C18 121.2(4) .
C1 N1 C18 118.3(5) .
F4 P1 F1' 128.0(15) .
F4 P1 F3' 117.5(10) .
F1' P1 F3' 91.0(12) .
F4 P1 F4' 123.3(17) .
F1' P1 F4' 93.4(9) .
F3' P1 F4' 95.1(11) .
F4 P1 F5 96.7(12) .
F1' P1 F5 31.9(8) .
F3' P1 F5 114.5(12) .
F4' P1 F5 110.8(10) .
F4 P1 F1 93.2(11) .
F1' P1 F1 83.2(8) .
F3' P1 F1 38.8(9) .
F4' P1 F1 133.3(17) .
F5 P1 F1 90.2(12) .
F4 P1 F2 92.9(15) .
F1' P1 F2 93.8(8) .
F3' P1 F2 136.3(14) .
F4' P1 F2 41.3(7) .
F5 P1 F2 90.1(11) .
F1 P1 F2 173.9(16) .
F4 P1 F2' 46.9(8) .
F1' P1 F2' 174.1(17) .
F3' P1 F2' 94.5(12) .
F4' P1 F2' 88.6(11) .
F5 P1 F2' 142.4(16) .
F1 P1 F2' 99.5(8) .
F2 P1 F2' 84.0(7) .
F4 P1 F6' 51.5(9) .
F1' P1 F6' 92.2(10) .
F3' P1 F6' 86.3(6) .
F4' P1 F6' 174.2(10) .
F5 P1 F6' 73.5(9) .
F1 P1 F6' 49.0(9) .
F2 P1 F6' 136.7(13) .
F2' P1 F6' 85.7(8) .
F4 P1 F3 89.6(8) .
F1' P1 F3 141.7(12) .
F3' P1 F3 60.7(7) .
F4' P1 F3 66.5(7) .
F5 P1 F3 173.6(8) .
F1 P1 F3 87.9(9) .
F2 P1 F3 91.2(9) .
F2' P1 F3 44.0(11) .
F6' P1 F3 109.5(6) .
F4 P1 F5' 58.7(8) .
F1' P1 F5' 88.8(10) .
F3' P1 F5' 174.2(10) .
F4' P1 F5' 90.7(8) .
F5 P1 F5' 63.2(9) .
F1 P1 F5' 135.5(15) .
F2 P1 F5' 49.4(7) .
F2' P1 F5' 85.6(14) .
F6' P1 F5' 88.0(10) .
F3 P1 F5' 122.0(9) .
F4 P1 F6 177.7(14) .
F1' P1 F6 54.3(8) .
F3' P1 F6 61.7(7) .
F4' P1 F6 55.1(7) .
F5 P1 F6 85.6(7) .
F1 P1 F6 87.3(13) .
F2 P1 F6 86.6(9) .
F2' P1 F6 130.8(16) .
F6' P1 F6 130.0(11) .
F3 P1 F6 88.2(9) .
F5' P1 F6 122.3(8) .
N1 C1 C2 120.5(5) .
N1 C1 H1 119.8 .
C2 C1 H1 119.8 .
C1 C2 C3 120.5(4) .
C1 C2 H2 119.7 .
C3 C2 H2 119.7 .
C4 C3 C2 117.5(4) .
C4 C3 C7 120.9(4) .
C2 C3 C7 121.5(4) .
C5 C4 C3 119.6(5) .
C5 C4 H4 120.2 .
C3 C4 H4 120.2 .
N1 C5 C4 121.5(5) .
N1 C5 H5 119.3 .
C4 C5 H5 119.3 .
N2 C6 C7 178.6(6) .
C8 C7 C6 120.5(4) .
C8 C7 C3 123.0(4) .
C6 C7 C3 116.5(4) .
C7 C8 C10 127.9(4) .
C7 C8 H8 116.1 .
C10 C8 H8 116.1 .
C11 C9 C10 122.7(4) 2_766
C11 C9 H9 118.6 2_766
C10 C9 H9 118.6 .
C9 C10 C11 119.4(4) .
C9 C10 C8 122.1(4) .
C11 C10 C8 118.4(4) .
C9 C11 C10 117.8(4) 2_766
C9 C11 C12 120.8(4) 2_766
C10 C11 C12 121.3(4) .
C13 C12 C17 118.4(4) .
C13 C12 C11 122.1(4) .
C17 C12 C11 119.5(4) .
C12 C13 C14 120.9(5) .
C12 C13 H13 119.5 .
C14 C13 H13 119.5 .
C15 C14 C13 119.8(5) .
C15 C14 H14 120.1 .
C13 C14 H14 120.1 .
C14 C15 C16 120.3(5) .
C14 C15 H15 119.8 .
C16 C15 H15 119.8 .
C15 C16 C17 120.8(6) .
C15 C16 H16 119.6 .
C17 C16 H16 119.6 .
C16 C17 C12 119.7(5) .
C16 C17 H17 120.2 .
C12 C17 H17 120.2 .
N1 C18 H18A 109.5 .
N1 C18 H18B 109.5 .
H18A C18 H18B 109.5 .
N1 C18 H18C 109.5 .
H18A C18 H18C 109.5 .
H18B C18 H18C 109.5 .

loop_
_geom_bond_atom_site_label_1
_geom_bond_atom_site_label_2
_geom_bond_distance
_geom_bond_site_symmetry_2
F1 P1 1.532(12) .
F2 P1 1.541(11) .
F3 P1 1.567(8) .
F4 P1 1.460(10) .
F5 P1 1.517(15) .
F6 P1 1.614(9) .
F1' P1 1.498(15) .
F2' P1 1.565(12) .
F3' P1 1.504(11) .
F4' P1 1.505(12) .
F5' P1 1.575(11) .
F6' P1 1.567(10) .
N1 C5 1.322(6) .
N1 C1 1.322(6) .
N1 C18 1.488(6) .
N2 C6 1.133(5) .
C1 C2 1.359(6) .
C1 H1 0.9300 .
C2 C3 1.377(6) .
C2 H2 0.9300 .
C3 C4 1.375(6) .
C3 C7 1.468(6) .
C4 C5 1.360(6) .
C4 H4 0.9300 .
C5 H5 0.9300 .
C6 C7 1.424(6) .
C7 C8 1.346(5) .
C8 C10 1.453(6) .
C8 H8 0.9300 .
C9 C11 1.376(5) 2_766
C9 C10 1.383(6) .
C9 H9 0.9300 .
C10 C11 1.411(6) .
C11 C9 1.376(5) 2_766
C11 C12 1.468(6) .
C12 C13 1.373(6) .
C12 C17 1.384(6) .
C13 C14 1.386(7) .
C13 H13 0.9300 .
C14 C15 1.348(8) .
C14 H14 0.9300 .
C15 C16 1.356(8) .
C15 H15 0.9300 .
C16 C17 1.383(6) .
C16 H16 0.9300 .
C17 H17 0.9300 .
C18 H18A 0.9600 .
C18 H18B 0.9600 .
C18 H18C 0.9600 .

loop_
_geom_torsion_atom_site_label_1
_geom_torsion_atom_site_label_2
_geom_torsion_atom_site_label_3
_geom_torsion_atom_site_label_4
_geom_torsion
_geom_torsion_site_symmetry_1
_geom_torsion_site_symmetry_4
C5 N1 C1 C2 -0.6(7) . .
C18 N1 C1 C2 -179.3(4) . .
N1 C1 C2 C3 0.7(7) . .
C1 C2 C3 C4 -0.4(7) . .
C1 C2 C3 C7 -179.0(4) . .
C2 C3 C4 C5 -0.1(7) . .
C7 C3 C4 C5 178.6(4) . .
C1 N1 C5 C4 0.2(7) . .
C18 N1 C5 C4 178.8(4) . .
C3 C4 C5 N1 0.2(7) . .
N2 C6 C7 C8 -137(23) . .
N2 C6 C7 C3 44(23) . .
C4 C3 C7 C8 161.7(4) . .
C2 C3 C7 C8 -19.7(7) . .
C4 C3 C7 C6 -19.5(6) . .
C2 C3 C7 C6 159.2(4) . .
C6 C7 C8 C10 -1.7(7) . .
C3 C7 C8 C10 177.1(4) . .
C11 C9 C10 C11 1.0(7) 2_766 .
C11 C9 C10 C8 178.3(4) 2_766 .
C7 C8 C10 C9 42.4(7) . .
C7 C8 C10 C11 -140.3(5) . .
C9 C10 C11 C9 -0.9(7) . 2_766
C8 C10 C11 C9 -178.3(4) . 2_766
C9 C10 C11 C12 179.3(4) . .
C8 C10 C11 C12 1.9(6) . .
C9 C11 C12 C13 -132.3(5) 2_766 .
C10 C11 C12 C13 47.4(7) . .
C9 C11 C12 C17 49.7(6) 2_766 .
C10 C11 C12 C17 -130.6(5) . .
C17 C12 C13 C14 3.7(7) . .
C11 C12 C13 C14 -174.3(5) . .
C12 C13 C14 C15 -2.1(8) . .
C13 C14 C15 C16 -0.8(9) . .
C14 C15 C16 C17 2.1(9) . .
C15 C16 C17 C12 -0.4(8) . .
C13 C12 C17 C16 -2.5(7) . .
C11 C12 C17 C16 175.6(4) . .
